data_9003492
loop_
_publ_author_name
'Zanardi, S.'
'Cruciani, G.'
'Alberti, A.'
'Galli, E.'

_publ_section_title
;Dehydration and rehydration process in boggsite: an in-situ X-ray
 single-crystal study Note: Ca represents an unknown distribution across the
 Ca sites of [Ca.806,Mg.138,Na.041,K.007,Fe.006,Sr.001] Note: Reported
 occupancies are discrepant with reported formula. Sample: BOG-500, T = 500 C
;
_journal_name_full 'American Mineralogist'
_journal_page_first 1033
_journal_page_last 1042
_journal_volume 89
_journal_year 2004
_chemical_formula_sum 'Al0.357 Ca0.16 O4 Si1.643'
_chemical_name_mineral Boggsite
_space_group_IT_number 74
_symmetry_space_group_name_Hall '-I 2b 2'
_symmetry_space_group_name_H-M 'I m m a'
_cell_angle_alpha 90
_cell_angle_beta 90
_cell_angle_gamma 90
_cell_length_a 20.041
_cell_length_b 23.814
_cell_length_c 12.869
_cell_formula_units_Z 48
_cell_volume 6141.812
_database_code_amcsd 0003582
_diffrn_ambient_temperature 773.15
_exptl_crystal_density_diffrn 1.638
_cod_original_formula_sum '(Al.357 Si1.643) O4 Ca.16'
_cod_database_code 9003492

loop_
_space_group_symop_operation_xyz
x,y,z
1/2+x,1/2+y,1/2+z
x,1/2-y,z
1/2+x,-y,1/2+z
-x,1/2+y,-z
1/2-x,+y,1/2-z
-x,y,z
1/2-x,1/2+y,1/2+z
x,-y,-z
1/2+x,1/2-y,1/2-z
x,1/2+y,-z
1/2+x,+y,1/2-z
-x,1/2-y,z
1/2-x,-y,1/2+z
-x,-y,-z
1/2-x,1/2-y,1/2-z

loop_
_atom_site_aniso_label
_atom_site_aniso_U_11
_atom_site_aniso_U_22
_atom_site_aniso_U_33
_atom_site_aniso_U_12
_atom_site_aniso_U_13
_atom_site_aniso_U_23
Al1 0.04750 0.03630 0.04410 0.00090 0.00120 -0.00540
Si1 0.04750 0.03630 0.04410 0.00090 0.00120 -0.00540
Al2 0.04870 0.05190 0.03590 0.00240 -0.00510 -0.00270
Si2 0.04870 0.05190 0.03590 0.00240 -0.00510 -0.00270
Al3 0.04050 0.03710 0.06130 0.00230 0.00610 0.00730
Si3 0.04050 0.03710 0.06130 0.00230 0.00610 0.00730
Al4 0.03800 0.05330 0.04100 -0.00030 0.00090 0.00130
Si4 0.03800 0.05330 0.04100 -0.00030 0.00090 0.00130
Al5 0.04680 0.04510 0.04220 -0.00240 0.00020 -0.00800
Si5 0.04680 0.04510 0.04220 -0.00240 0.00020 -0.00800
Al6 0.04890 0.04590 0.04990 -0.00420 -0.00440 0.00810
Si6 0.04890 0.04590 0.04990 -0.00420 -0.00440 0.00810
O1 0.09400 0.03600 0.06900 0.00000 0.00400 0.00000
O2 0.06800 0.06700 0.08000 -0.00700 0.02400 -0.00700
O3 0.09500 0.05700 0.06300 0.01200 -0.00100 -0.02100
O4 0.09200 0.07000 0.05300 0.00400 -0.01400 -0.02100
O5 0.06400 0.10600 0.05900 0.00300 -0.01800 -0.00600
O6 0.09500 0.03700 0.09400 0.00000 0.00400 0.00000
O7 0.03700 0.08100 0.10400 0.00000 0.00000 0.00200
O8 0.04600 0.11700 0.09800 0.00000 0.00000 -0.00600
O9 0.17000 0.06200 0.06800 -0.02100 0.01700 0.01000
O10 0.11300 0.05000 0.07500 0.00600 -0.01000 0.01600
O11 0.10400 0.07700 0.06100 -0.00600 0.01500 0.02100
O12 0.04100 0.16800 0.13300 -0.00500 -0.00600 0.03600
O13 0.12200 0.06400 0.07700 -0.01800 -0.00700 -0.01300
O14 0.06800 0.08400 0.08400 0.00000 -0.03300 0.00000
O15 0.06400 0.13500 0.06400 0.00000 -0.02000 0.00000
Ca1 0.14700 0.06300 0.08400 -0.01000 -0.03600 0.00300

loop_
_atom_site_label
_atom_site_fract_x
_atom_site_fract_y
_atom_site_fract_z
_atom_site_occupancy
_atom_site_U_iso_or_equiv
Al1 0.18720 0.18501 0.67460 0.22000 0.04270
Si1 0.18720 0.18501 0.67460 0.78000 0.04270
Al2 0.18952 0.02465 0.33050 0.30000 0.04557
Si2 0.18952 0.02465 0.33050 0.70000 0.04557
Al3 0.07665 0.18452 0.84040 0.24000 0.04630
Si3 0.07665 0.18452 0.84040 0.76000 0.04630
Al4 0.07831 0.01987 0.16330 0.23000 0.04420
Si4 0.07831 0.01987 0.16330 0.77000 0.04420
Al5 0.21889 0.08420 0.53760 0.04000 0.04480
Si5 0.21889 0.08420 0.53760 0.96000 0.04480
Al6 0.12373 0.08518 0.96690 0.04000 0.04830
Si6 0.12373 0.08518 0.96690 0.96000 0.04830
O1 0.18410 0.25000 0.64050 1.00000 0.06700
O2 0.12080 0.16600 0.73880 1.00000 0.07200
O3 0.19240 0.14420 0.57400 1.00000 0.07200
O4 0.19050 0.06850 0.42660 1.00000 0.07200
O5 0.11810 0.02800 0.27200 1.00000 0.07700
O6 0.08680 0.25000 0.86660 1.00000 0.07600
O7 0.00000 0.16870 0.80870 1.00000 0.07500
O8 0.00000 0.01940 0.19030 1.00000 0.08700
O9 0.19480 0.04000 0.62470 1.00000 0.10000
O10 0.09910 0.14650 0.93940 1.00000 0.08000
O11 0.09660 0.06620 0.07740 1.00000 0.08100
O12 0.20270 0.08290 0.96410 1.00000 0.11500
O13 0.09670 0.04360 0.87760 1.00000 0.08800
O14 0.25000 0.17160 0.75000 1.00000 0.07900
O15 0.25000 -0.03440 0.75000 1.00000 0.08800
Ca1 0.07720 0.08030 0.70430 0.24300 0.09800
Ca2 0.00000 0.08580 0.75320 0.12000 0.11000
Ca3 0.00000 0.12670 0.05500 0.02300 0.06600
Ca4 0.19290 0.07890 0.77790 0.16600 0.07400

loop_
_cod_related_entry_id
_cod_related_entry_database
_cod_related_entry_code
1 AMCSD 0003582
